data_2203986
loop_
_publ_author_name
'Clegg, William'
'Nichol, Gary S.'

_publ_section_title
;
 6-Methyl-2-pyridone pentahydrate
;
_journal_issue 8
_journal_name_full 'Acta Crystallographica Section E'
_journal_page_first o1433
_journal_page_last o1436
_journal_paper_doi 10.1107/S1600536804018367
_journal_volume 60
_journal_year 2004
_chemical_formula_iupac 'C6 H7 N O, 5 H2 O'
_chemical_formula_moiety 'C6 H7 N O, 5 H2 O'
_chemical_formula_sum 'C6 H17 N O6'
_chemical_formula_weight 199.21
_chemical_name_common 6-methyl-2-pyridone
_chemical_name_systematic
;
6-methyl-2-pyridone pentahydrate
;
_space_group_IT_number 2
_symmetry_cell_setting triclinic
_symmetry_space_group_name_Hall '-P 1'
_symmetry_space_group_name_H-M 'P -1'
_atom_sites_solution_hydrogens mixed
_atom_sites_solution_primary direct
_atom_sites_solution_secondary difmap
_cell_angle_alpha 99.674(4)
_cell_angle_beta 90.793(5)
_cell_angle_gamma 105.622(4)
_cell_formula_units_Z 4
_cell_length_a 7.5134(19)
_cell_length_b 11.261(3)
_cell_length_c 13.859(4)
_cell_measurement_reflns_used 2910
_cell_measurement_temperature 150(2)
_cell_measurement_theta_max 25.0
_cell_measurement_theta_min 2.2
_cell_volume 1111.1(5)
_computing_cell_refinement 'SAINT (Bruker, 2001)'
_computing_data_collection 'SMART (Bruker, 2001)'
_computing_data_reduction SAINT
_computing_molecular_graphics 'SHELXTL and MERCURY (Version 1.2; Bruno et al., 2002)'
_computing_publication_material ' SHELXTL and local programs'
_computing_structure_refinement 'SHELXTL (Sheldrick, 2001)'
_computing_structure_solution 'SIR92  (Altomare et al., 1993)'
_diffrn_ambient_temperature 150(2)
_diffrn_measured_fraction_theta_full 0.989
_diffrn_measured_fraction_theta_max 0.989
_diffrn_measurement_device_type 'Bruker SMART 1K CCD'
_diffrn_measurement_method 'thin-slice \w'
_diffrn_radiation_monochromator graphite
_diffrn_radiation_source 'sealed tube'
_diffrn_radiation_type MoK\a
_diffrn_radiation_wavelength 0.71073
_diffrn_reflns_av_R_equivalents 0.0295
_diffrn_reflns_av_sigmaI/netI 0.0431
_diffrn_reflns_limit_h_max 8
_diffrn_reflns_limit_h_min -8
_diffrn_reflns_limit_k_max 13
_diffrn_reflns_limit_k_min -13
_diffrn_reflns_limit_l_max 16
_diffrn_reflns_limit_l_min -16
_diffrn_reflns_number 8151
_diffrn_reflns_theta_full 25.03
_diffrn_reflns_theta_max 25.03
_diffrn_reflns_theta_min 1.49
_diffrn_standards_number 0
_exptl_absorpt_coefficient_mu 0.106
_exptl_absorpt_correction_type none
_exptl_crystal_colour colourless
_exptl_crystal_density_diffrn 1.191
_exptl_crystal_density_method 'not measured'
_exptl_crystal_description plate
_exptl_crystal_F_000 432
_exptl_crystal_size_max 0.20
_exptl_crystal_size_mid 0.10
_exptl_crystal_size_min 0.01
_refine_diff_density_max 0.320
_refine_diff_density_min -0.297
_refine_ls_extinction_method none
_refine_ls_goodness_of_fit_ref 1.044
_refine_ls_hydrogen_treatment mixed
_refine_ls_matrix_type full
_refine_ls_number_parameters 303
_refine_ls_number_reflns 3872
_refine_ls_number_restraints 30
_refine_ls_restrained_S_all 1.041
_refine_ls_R_factor_all 0.0735
_refine_ls_R_factor_gt 0.0475
_refine_ls_shift/su_max 0.000
_refine_ls_shift/su_mean 0.000
_refine_ls_structure_factor_coef Fsqd
_refine_ls_weighting_details 'calc w = 1/[\s^2^(Fo^2^)+(0.0577P)^2^+0.6174P] where P = (Fo^2^+2Fc^2^)/3'
_refine_ls_weighting_scheme calc
_refine_ls_wR_factor_gt 0.1181
_refine_ls_wR_factor_ref 0.1330
_reflns_number_gt 2768
_reflns_number_total 3872
_reflns_threshold_expression I>2\s(I)
_cod_data_source_file bt6495.cif
_cod_data_source_block I
_cod_original_cell_volume 1111.0(5)
_cod_database_code 2203986
_cod_database_fobs_code 2203986

loop_
_symmetry_equiv_pos_as_xyz
'x, y, z'
'-x, -y, -z'

loop_
_atom_site_label
_atom_site_fract_x
_atom_site_fract_y
_atom_site_fract_z
_atom_site_U_iso_or_equiv
_atom_site_adp_type
_atom_site_calc_flag
_atom_site_refinement_flags
_atom_site_occupancy
_atom_site_type_symbol
O1 1.0162(2) 0.45299(15) 0.37534(11) 0.0261(4) Uani d . 1 O
O2 0.5241(2) 0.45850(14) 0.61329(11) 0.0242(4) Uani d . 1 O
O3 0.5648(3) 0.49525(16) 0.81011(12) 0.0301(4) Uani d D 1 O
H1O 0.551(4) 0.488(2) 0.7507(8) 0.036 Uiso d D 1 H
H2O 0.504(3) 0.4343(17) 0.8307(17) 0.036 Uiso d D 1 H
O4 0.8545(3) 0.07316(17) 0.09483(13) 0.0351(4) Uani d D 1 O
H4O 0.9648(16) 0.080(3) 0.1036(19) 0.042 Uiso d D 1 H
H3O 0.818(3) 0.032(2) 0.0407(11) 0.042 Uiso d D 1 H
O5 1.0637(2) 0.49021(17) 0.18880(12) 0.0303(4) Uani d D 1 O
H5O 1.041(3) 0.485(3) 0.2461(10) 0.036 Uiso d D 1 H
H6O 1.1729(17) 0.493(3) 0.1813(18) 0.036 Uiso d D 1 H
O6 0.2236(3) 0.07603(17) 0.09106(14) 0.0360(4) Uani d D 1 O
H7O 0.300(3) 0.1411(16) 0.087(2) 0.043 Uiso d D 1 H
H8O 0.248(4) 0.040(2) 0.1337(16) 0.043 Uiso d D 1 H
O7 0.3284(2) 0.29902(17) 0.87828(12) 0.0306(4) Uani d D 1 O
H10O 0.376(3) 0.302(3) 0.9323(11) 0.037 Uiso d D 1 H
H9O 0.2214(17) 0.301(3) 0.8794(18) 0.037 Uiso d D 1 H
O8 0.7141(3) 0.06853(17) 0.77671(14) 0.0352(4) Uani d D 1 O
H11O 0.779(3) 0.1365(15) 0.8051(19) 0.042 Uiso d D 1 H
H12O 0.6052(15) 0.068(2) 0.777(2) 0.042 Uiso d D 1 H
O9 0.3437(3) 0.06773(17) 0.77195(13) 0.0365(5) Uani d D 1 O
H13O 0.332(4) 0.1373(13) 0.7956(19) 0.044 Uiso d D 1 H
H14O 0.290(4) 0.0167(18) 0.8045(18) 0.044 Uiso d D 1 H
O10 0.8290(3) 0.30035(16) 0.05951(12) 0.0310(4) Uani d D 1 O
H16O 0.837(4) 0.2334(13) 0.0726(18) 0.037 Uiso d D 1 H
H15O 0.897(3) 0.3607(15) 0.0967(16) 0.037 Uiso d D 1 H
O11 0.9578(3) 0.29564(16) 0.87435(12) 0.0309(4) Uani d D 1 O
H17O 0.928(4) 0.302(2) 0.9311(9) 0.037 Uiso d D 1 H
H18O 0.956(4) 0.3591(16) 0.8534(17) 0.037 Uiso d D 1 H
O12 0.4631(2) 0.29778(16) 0.06383(12) 0.0296(4) Uani d D 1 O
H19O 0.452(3) 0.3583(17) 0.1031(16) 0.036 Uiso d D 1 H
H20O 0.5709(18) 0.295(2) 0.0616(19) 0.036 Uiso d D 1 H
N1 1.0683(3) 0.35222(18) 0.49688(14) 0.0211(4) Uani d . 1 N
H1N 1.052(3) 0.408(2) 0.5381(19) 0.025 Uiso d . 1 H
N2 0.5668(3) 0.35218(18) 0.46533(13) 0.0202(4) Uani d . 1 N
H2N 0.545(3) 0.414(2) 0.4413(18) 0.024 Uiso d . 1 H
C1 1.0545(3) 0.3586(2) 0.40031(16) 0.0225(5) Uani d . 1 C
C2 1.0839(3) 0.2550(2) 0.33380(17) 0.0271(5) Uani d . 1 C
H2 1.0788 0.2544 0.2652 0.033 Uiso calc R 1 H
C3 1.1193(3) 0.1572(2) 0.36886(19) 0.0308(6) Uani d . 1 C
H3 1.1375 0.0883 0.3242 0.037 Uiso calc R 1 H
C4 1.1293(3) 0.1567(2) 0.46989(18) 0.0272(5) Uani d . 1 C
H4 1.1549 0.0881 0.4934 0.033 Uiso calc R 1 H
C5 1.1022(3) 0.2546(2) 0.53403(18) 0.0257(5) Uani d . 1 C
C6 1.1067(3) 0.2653(2) 0.64234(18) 0.0310(6) Uani d . 1 C
H6A 1.1363 0.1920 0.6605 0.046 Uiso calc R 1 H
H6B 0.9854 0.2692 0.6654 0.046 Uiso calc R 1 H
H6C 1.2013 0.3415 0.6726 0.046 Uiso calc R 1 H
C7 0.5610(3) 0.3630(2) 0.56469(16) 0.0205(5) Uani d . 1 C
C8 0.5975(3) 0.2633(2) 0.60486(17) 0.0242(5) Uani d . 1 C
H8 0.5990 0.2662 0.6738 0.029 Uiso calc R 1 H
C9 0.6304(3) 0.1636(2) 0.54479(18) 0.0258(5) Uani d . 1 C
H9 0.6535 0.0972 0.5726 0.031 Uiso calc R 1 H
C10 0.6309(3) 0.1570(2) 0.44281(17) 0.0246(5) Uani d . 1 C
H10 0.6533 0.0866 0.4018 0.030 Uiso calc R 1 H
C11 0.5988(3) 0.2525(2) 0.40363(16) 0.0218(5) Uani d . 1 C
C12 0.5946(3) 0.2590(2) 0.29689(16) 0.0274(5) Uani d . 1 C
H12A 0.6266 0.1862 0.2598 0.041 Uiso calc R 1 H
H12B 0.6843 0.3360 0.2862 0.041 Uiso calc R 1 H
H12C 0.4702 0.2589 0.2747 0.041 Uiso calc R 1 H

loop_
_atom_site_aniso_label
_atom_site_aniso_U_11
_atom_site_aniso_U_22
_atom_site_aniso_U_33
_atom_site_aniso_U_12
_atom_site_aniso_U_13
_atom_site_aniso_U_23
O1 0.0303(9) 0.0274(9) 0.0214(9) 0.0090(7) 0.0031(7) 0.0051(7)
O2 0.0310(9) 0.0236(9) 0.0190(8) 0.0102(7) 0.0020(7) 0.0024(7)
O3 0.0419(11) 0.0291(10) 0.0194(9) 0.0092(8) 0.0027(8) 0.0054(7)
O4 0.0347(10) 0.0345(11) 0.0331(10) 0.0064(9) 0.0016(8) 0.0025(8)
O5 0.0345(10) 0.0356(10) 0.0223(9) 0.0104(9) 0.0066(8) 0.0077(8)
O6 0.0380(11) 0.0288(10) 0.0396(11) 0.0037(8) -0.0039(9) 0.0111(8)
O7 0.0310(10) 0.0376(10) 0.0259(9) 0.0131(9) -0.0012(8) 0.0077(8)
O8 0.0321(10) 0.0330(10) 0.0390(11) 0.0088(9) 0.0013(9) 0.0027(8)
O9 0.0435(12) 0.0292(10) 0.0373(11) 0.0103(9) 0.0098(9) 0.0058(8)
O10 0.0375(11) 0.0267(10) 0.0278(10) 0.0086(8) 0.0007(8) 0.0027(8)
O11 0.0406(11) 0.0309(10) 0.0249(9) 0.0129(8) 0.0075(8) 0.0098(8)
O12 0.0319(10) 0.0301(10) 0.0270(10) 0.0114(8) 0.0015(8) 0.0005(7)
N1 0.0208(10) 0.0217(10) 0.0191(10) 0.0052(8) 0.0032(8) 0.0003(8)
N2 0.0230(10) 0.0193(10) 0.0185(10) 0.0048(8) 0.0014(8) 0.0057(8)
C1 0.0181(12) 0.0241(13) 0.0221(12) 0.0011(10) 0.0022(9) 0.0029(10)
C2 0.0290(13) 0.0282(13) 0.0207(12) 0.0057(11) 0.0039(10) -0.0016(10)
C3 0.0287(14) 0.0255(13) 0.0353(15) 0.0076(11) 0.0062(11) -0.0030(11)
C4 0.0225(13) 0.0236(13) 0.0364(15) 0.0065(10) 0.0038(10) 0.0076(11)
C5 0.0182(12) 0.0286(13) 0.0305(13) 0.0042(10) 0.0023(10) 0.0093(10)
C6 0.0289(14) 0.0387(15) 0.0274(14) 0.0101(12) 0.0029(11) 0.0107(11)
C7 0.0160(11) 0.0206(12) 0.0220(12) 0.0000(9) 0.0000(9) 0.0043(9)
C8 0.0243(13) 0.0249(13) 0.0234(12) 0.0047(10) -0.0003(10) 0.0079(10)
C9 0.0233(12) 0.0213(12) 0.0329(14) 0.0040(10) -0.0004(10) 0.0087(10)
C10 0.0221(12) 0.0194(12) 0.0299(13) 0.0038(10) 0.0009(10) 0.0010(10)
C11 0.0173(11) 0.0222(12) 0.0218(12) 0.0015(9) 0.0003(9) -0.0006(9)
C12 0.0290(13) 0.0311(14) 0.0212(12) 0.0086(11) 0.0024(10) 0.0016(10)

loop_
_atom_type_symbol
_atom_type_description
_atom_type_scat_dispersion_real
_atom_type_scat_dispersion_imag
_atom_type_scat_source
C C 0.0033 0.0016 'International Tables Vol C Tables 4.2.6.8 and 6.1.1.4'
H H 0.0000 0.0000 'International Tables Vol C Tables 4.2.6.8 and 6.1.1.4'
N N 0.0061 0.0033 'International Tables Vol C Tables 4.2.6.8 and 6.1.1.4'
O O 0.0106 0.0060 'International Tables Vol C Tables 4.2.6.8 and 6.1.1.4'

loop_
_geom_angle_atom_site_label_1
_geom_angle_atom_site_label_2
_geom_angle_atom_site_label_3
_geom_angle
H1O O3 H2O 113(2)
H4O O4 H3O 109(2)
H5O O5 H6O 109(2)
H7O O6 H8O 115(2)
H10O O7 H9O 113(2)
H11O O8 H12O 110(2)
H13O O9 H14O 109(2)
H16O O10 H15O 112(2)
H17O O11 H18O 110(2)
H19O O12 H20O 112(2)
C1 N1 C5 125.5(2)
C1 N1 H1N 120.5(18)
C5 N1 H1N 114.0(18)
C7 N2 C11 125.1(2)
C7 N2 H2N 115.2(16)
C11 N2 H2N 119.8(16)
O1 C1 N1 119.2(2)
O1 C1 C2 125.0(2)
N1 C1 C2 115.7(2)
C3 C2 C1 119.9(2)
C3 C2 H2 120.0
C1 C2 H2 120.0
C2 C3 C4 121.0(2)
C2 C3 H3 119.5
C4 C3 H3 119.5
C5 C4 C3 119.7(2)
C5 C4 H4 120.1
C3 C4 H4 120.1
C4 C5 N1 118.1(2)
C4 C5 C6 125.2(2)
N1 C5 C6 116.7(2)
C5 C6 H6A 109.5
C5 C6 H6B 109.5
H6A C6 H6B 109.5
C5 C6 H6C 109.5
H6A C6 H6C 109.5
H6B C6 H6C 109.5
O2 C7 N2 118.9(2)
O2 C7 C8 125.5(2)
N2 C7 C8 115.7(2)
C9 C8 C7 120.1(2)
C9 C8 H8 119.9
C7 C8 H8 119.9
C8 C9 C10 121.4(2)
C8 C9 H9 119.3
C10 C9 H9 119.3
C11 C10 C9 119.0(2)
C11 C10 H10 120.5
C9 C10 H10 120.5
C10 C11 N2 118.7(2)
C10 C11 C12 125.3(2)
N2 C11 C12 116.0(2)
C11 C12 H12A 109.5
C11 C12 H12B 109.5
H12A C12 H12B 109.5
C11 C12 H12C 109.5
H12A C12 H12C 109.5
H12B C12 H12C 109.5

loop_
_geom_bond_atom_site_label_1
_geom_bond_atom_site_label_2
_geom_bond_distance
_geom_bond_publ_flag
O1 C1 1.272(3) y
O2 C7 1.268(3) y
O3 H1O 0.816(9) ?
O3 H2O 0.813(10) ?
O4 H4O 0.816(10) ?
O4 H3O 0.815(10) ?
O5 H5O 0.824(9) ?
O5 H6O 0.822(10) ?
O6 H7O 0.813(10) ?
O6 H8O 0.813(10) ?
O7 H10O 0.814(10) ?
O7 H9O 0.810(10) ?
O8 H11O 0.820(10) ?
O8 H12O 0.818(10) ?
O9 H13O 0.824(10) ?
O9 H14O 0.814(10) ?
O10 H16O 0.821(9) ?
O10 H15O 0.822(10) ?
O11 H17O 0.817(10) ?
O11 H18O 0.818(10) ?
O12 H19O 0.820(10) ?
O12 H20O 0.818(9) ?
N1 C1 1.356(3) ?
N1 C5 1.369(3) ?
N1 H1N 0.81(3) y
N2 C7 1.364(3) ?
N2 C11 1.370(3) ?
N2 H2N 0.87(3) y
C1 C2 1.429(3) ?
C2 C3 1.362(3) ?
C2 H2 0.950 ?
C3 C4 1.402(4) ?
C3 H3 0.950 ?
C4 C5 1.358(3) ?
C4 H4 0.950 ?
C5 C6 1.485(3) ?
C6 H6A 0.980 ?
C6 H6B 0.980 ?
C6 H6C 0.980 ?
C7 C8 1.420(3) ?
C8 C9 1.362(3) ?
C8 H8 0.950 ?
C9 C10 1.403(3) ?
C9 H9 0.950 ?
C10 C11 1.357(3) ?
C10 H10 0.950 ?
C11 C12 1.494(3) ?
C12 H12A 0.980 ?
C12 H12B 0.980 ?
C12 H12C 0.980 ?

loop_
_geom_hbond_atom_site_label_D
_geom_hbond_atom_site_label_H
_geom_hbond_atom_site_label_A
_geom_hbond_site_symmetry_A
_geom_hbond_distance_DH
_geom_hbond_distance_HA
_geom_hbond_distance_DA
_geom_hbond_angle_DHA
_geom_hbond_publ_flag
O3 H1O O2 . 0.816(9) 1.876(10) 2.690(2) 175(3) y
O3 H2O O7 . 0.813(10) 1.944(11) 2.750(3) 171(3) y
O4 H4O O6 1_655 0.816(10) 1.967(12) 2.766(3) 166(3) y
O4 H3O O6 2_655 0.815(10) 1.985(12) 2.789(3) 169(2) y
O5 H5O O1 . 0.824(9) 1.887(11) 2.701(2) 170(3) y
O5 H6O O3 2_766 0.822(10) 1.939(11) 2.751(3) 169(2) y
O6 H7O O12 . 0.813(10) 1.935(10) 2.744(3) 173(3) y
O6 H8O O8 2_656 0.813(10) 1.953(10) 2.760(3) 172(3) y
O7 H10O O12 1_556 0.814(10) 1.943(11) 2.754(2) 174(3) y
O7 H9O O11 1_455 0.810(10) 1.965(10) 2.774(3) 176(3) y
O8 H11O O11 . 0.820(10) 2.006(10) 2.823(3) 175(3) y
O8 H12O O9 . 0.818(10) 1.963(10) 2.780(3) 177(3) y
O9 H13O O7 . 0.824(10) 1.990(12) 2.801(3) 168(3) y
O9 H14O O4 2_656 0.814(10) 2.019(12) 2.816(3) 166(3) y
O10 H16O O4 . 0.821(9) 1.919(10) 2.739(3) 176(3) y
O10 H15O O5 . 0.822(10) 1.917(11) 2.736(3) 174(2) y
O11 H17O O10 1_556 0.817(10) 1.940(10) 2.752(2) 173(3) y
O11 H18O O5 2_766 0.818(10) 1.927(10) 2.743(2) 175(3) y
O12 H19O O3 2_666 0.820(10) 1.907(10) 2.726(2) 177(3) y
O12 H20O O10 . 0.818(9) 1.926(10) 2.743(3) 177(3) y
N1 H1N O1 2_766 0.81(3) 2.00(3) 2.798(3) 171(3) y
N2 H2N O2 2_666 0.87(3) 1.92(3) 2.783(3) 175(2) y

loop_
_geom_torsion_atom_site_label_1
_geom_torsion_atom_site_label_2
_geom_torsion_atom_site_label_3
_geom_torsion_atom_site_label_4
_geom_torsion
C5 N1 C1 O1 177.6(2)
C5 N1 C1 C2 -1.9(3)
O1 C1 C2 C3 -178.2(2)
N1 C1 C2 C3 1.3(3)
C1 C2 C3 C4 -0.6(4)
C2 C3 C4 C5 0.4(4)
C3 C4 C5 N1 -0.9(3)
C3 C4 C5 C6 179.2(2)
C1 N1 C5 C4 1.8(3)
C1 N1 C5 C6 -178.3(2)
C11 N2 C7 O2 -177.7(2)
C11 N2 C7 C8 2.2(3)
O2 C7 C8 C9 178.2(2)
N2 C7 C8 C9 -1.8(3)
C7 C8 C9 C10 0.6(3)
C8 C9 C10 C11 0.4(3)
C9 C10 C11 N2 0.0(3)
C9 C10 C11 C12 -179.9(2)
C7 N2 C11 C10 -1.3(3)
C7 N2 C11 C12 178.6(2)
